data_2204638
loop_
_publ_author_name
'Chong-Qing Wan'
'Qing-Shan Li'
'Hai-Bin Song'
'Feng-Bo Xu'
'Zheng-Zhi Zhang'

_publ_section_title
;
 Bis[2-(benzylamino)pyridine-\k<i>N</i>]silver(I) perchlorate
;
_journal_issue 12
_journal_name_full 'Acta Crystallographica Section E'
_journal_page_first m1973
_journal_page_last m1975
_journal_paper_doi 10.1107/S1600536804030703
_journal_volume 60
_journal_year 2004
_chemical_formula_iupac '[Ag (C12 H12 N2)2] Cl O4'
_chemical_formula_moiety 'C24 H24 Ag N4 +, Cl O4 -'
_chemical_formula_sum 'C24 H24 Ag Cl N4 O4'
_chemical_formula_weight 575.79
_chemical_name_systematic
;
Bis(2-benzylaminopyridine)silver(I) perchlorate
;
_space_group_IT_number 14
_symmetry_cell_setting monoclinic
_symmetry_space_group_name_Hall '-P 2ybc'
_symmetry_space_group_name_H-M 'P 1 21/c 1'
_atom_sites_solution_hydrogens geom
_atom_sites_solution_primary direct
_atom_sites_solution_secondary difmap
_cell_angle_alpha 90.00
_cell_angle_beta 93.308(6)
_cell_angle_gamma 90.00
_cell_formula_units_Z 4
_cell_length_a 23.594(7)
_cell_length_b 5.7205(16)
_cell_length_c 18.223(5)
_cell_measurement_reflns_used 784
_cell_measurement_temperature 293(2)
_cell_measurement_theta_max 22.5
_cell_measurement_theta_min 2.3
_cell_volume 2455.5(12)
_computing_cell_refinement SMART
_computing_data_collection 'SMART (Bruker, 1998)'
_computing_data_reduction 'SAINT (Bruker, 1998)'
_computing_molecular_graphics SHELXTL
_computing_publication_material SHELXTL
_computing_structure_refinement SHELXTL
_computing_structure_solution 'SHELXTL (Bruker, 1997)'
_diffrn_ambient_temperature 293(2)
_diffrn_measured_fraction_theta_full 1.000
_diffrn_measured_fraction_theta_max 1.000
_diffrn_measurement_device_type 'Bruker SMART CCD area-detector'
_diffrn_measurement_method '\f and \w'
_diffrn_radiation_monochromator graphite
_diffrn_radiation_source 'fine-focus sealed tube'
_diffrn_radiation_type MoK\a
_diffrn_radiation_wavelength 0.71073
_diffrn_reflns_av_R_equivalents 0.0964
_diffrn_reflns_av_sigmaI/netI 0.1279
_diffrn_reflns_limit_h_max 27
_diffrn_reflns_limit_h_min -28
_diffrn_reflns_limit_k_max 6
_diffrn_reflns_limit_k_min -6
_diffrn_reflns_limit_l_max 21
_diffrn_reflns_limit_l_min -11
_diffrn_reflns_number 9722
_diffrn_reflns_theta_full 25.03
_diffrn_reflns_theta_max 25.03
_diffrn_reflns_theta_min 0.86
_diffrn_standards_decay_% 0
_diffrn_standards_interval_count 0
_diffrn_standards_interval_time 0
_diffrn_standards_number 0
_exptl_absorpt_coefficient_mu 0.967
_exptl_absorpt_correction_T_max 0.9532
_exptl_absorpt_correction_T_min 0.7630
_exptl_absorpt_correction_type multi-scan
_exptl_absorpt_process_details '(SADABS; Sheldrick, 1996)'
_exptl_crystal_colour colourless
_exptl_crystal_density_diffrn 1.558
_exptl_crystal_density_method 'not measured'
_exptl_crystal_description Monoclinic
_exptl_crystal_F_000 1168
_exptl_crystal_size_max 0.25
_exptl_crystal_size_mid 0.15
_exptl_crystal_size_min 0.05
_refine_diff_density_max 0.727
_refine_diff_density_min -0.685
_refine_ls_extinction_method none
_refine_ls_goodness_of_fit_ref 0.959
_refine_ls_hydrogen_treatment constr
_refine_ls_matrix_type full
_refine_ls_number_parameters 304
_refine_ls_number_reflns 4327
_refine_ls_number_restraints 38
_refine_ls_restrained_S_all 0.999
_refine_ls_R_factor_all 0.1883
_refine_ls_R_factor_gt 0.0672
_refine_ls_shift/su_max 0.000
_refine_ls_shift/su_mean 0.000
_refine_ls_structure_factor_coef Fsqd
_refine_ls_weighting_details 'calc w = 1/[\s^2^(Fo^2^)+(0.0844P)^2^] where P = (Fo^2^+2Fc^2^)/3'
_refine_ls_weighting_scheme calc
_refine_ls_wR_factor_gt 0.1498
_refine_ls_wR_factor_ref 0.2003
_reflns_number_gt 1674
_reflns_number_total 4327
_reflns_threshold_expression I>2\s(I)
_cod_data_source_file ci6475.cif
_cod_data_source_block I
_cod_depositor_comments
;
The following automatic conversions were performed:
'_symmetry_cell_setting' value 'Monoclinic' changed to 'monoclinic'
according to '/home/saulius/struct/CIF-dictionaries/cif_core.dic'
dictionary named 'cif_core.dic' version 2.4.1 from 2010-06-29.

Automatic conversion script
Id: cif_fix_enum 1527 2010-12-29 10:47:43Z saulius 

The following automatic conversions were performed:

'_symmetry_cell_setting' value 'Monoclinic' changed to 'monoclinic'
according to /home/saulius/struct/CIF-dictionaries/cif_core.dic
dictionary named 'cif_core.dic' version 2.4.1 from 2010-06-29.

Automatic conversion script
Id: cif_fix_values 1715 2011-07-08 13:25:40Z adriana 
;
_cod_original_cell_volume 2455.4(12)
_cod_original_sg_symbol_H-M 'P 21/c'
_cod_database_code 2204638
_cod_database_fobs_code 2204638

loop_
_symmetry_equiv_pos_as_xyz
'x, y, z'
'-x, y+1/2, -z+1/2'
'-x, -y, -z'
'x, -y-1/2, z-1/2'

loop_
_atom_site_label
_atom_site_fract_x
_atom_site_fract_y
_atom_site_fract_z
_atom_site_U_iso_or_equiv
_atom_site_adp_type
_atom_site_calc_flag
_atom_site_refinement_flags
_atom_site_occupancy
_atom_site_disorder_assembly
_atom_site_disorder_group
_atom_site_type_symbol
Ag1 0.25013(3) 0.24275(15) 0.02384(6) 0.0816(4) Uani d . 1 . . Ag
N1 0.3038(3) -0.0616(13) 0.0340(5) 0.056(2) Uani d . 1 . . N
N2 0.3304(3) -0.0337(14) -0.0867(5) 0.061(2) Uani d . 1 . . N
H2A 0.3109 0.0933 -0.0904 0.073 Uiso calc R 1 . . H
N3 0.1999(3) 0.5531(13) 0.0052(5) 0.054(2) Uani d . 1 . . N
N4 0.1630(3) 0.5454(14) 0.1188(5) 0.064(2) Uani d . 1 . . N
H4A 0.1832 0.4222 0.1273 0.077 Uiso calc R 1 . . H
Cl1 0.24223(15) 0.3744(5) 0.76226(18) 0.0955(11) Uani d D 1 . . Cl
O1 0.2479(6) 0.6200(14) 0.7552(8) 0.072(6) Uiso d PD 0.572(13) A 1 O
O2 0.1819(4) 0.324(3) 0.7739(9) 0.140(8) Uiso d PD 0.572(13) A 1 O
O3 0.2746(6) 0.305(2) 0.8278(6) 0.118(7) Uiso d PD 0.572(13) A 1 O
O4 0.2579(5) 0.246(2) 0.7001(6) 0.088(5) Uiso d PD 0.572(13) A 1 O
O1' 0.2338(8) 0.6178(17) 0.7700(10) 0.081(8) Uiso d PD 0.428(13) A 2 O
O2' 0.2318(8) 0.236(3) 0.8220(7) 0.099(7) Uiso d PD 0.428(13) A 2 O
O3' 0.3061(4) 0.355(4) 0.7557(12) 0.181(13) Uiso d PD 0.428(13) A 2 O
O4' 0.2215(8) 0.301(3) 0.6910(6) 0.117(9) Uiso d PD 0.428(13) A 2 O
C1 0.3057(5) -0.184(2) 0.0978(7) 0.075(4) Uani d . 1 . . C
H1 0.2854 -0.1256 0.1361 0.091 Uiso calc R 1 . . H
C2 0.3355(5) -0.387(3) 0.1093(8) 0.089(4) Uani d . 1 . . C
H2 0.3356 -0.4661 0.1539 0.106 Uiso calc R 1 . . H
C3 0.3649(4) -0.4677(19) 0.0528(8) 0.070(3) Uani d . 1 . . C
H3 0.3858 -0.6046 0.0593 0.083 Uiso calc R 1 . . H
C4 0.3649(4) -0.3572(16) -0.0123(6) 0.056(3) Uani d . 1 . . C
H4 0.3855 -0.4153 -0.0503 0.067 Uiso calc R 1 . . H
C5 0.3328(4) -0.1516(17) -0.0210(6) 0.052(3) Uani d . 1 . . C
C6 0.3587(4) -0.113(2) -0.1494(6) 0.070(3) Uani d . 1 . . C
H6A 0.3442 -0.0244 -0.1918 0.084 Uiso calc R 1 . . H
H6B 0.3487 -0.2753 -0.1580 0.084 Uiso calc R 1 . . H
C7 0.4220(4) -0.0939(16) -0.1450(5) 0.048(2) Uani d . 1 . . C
C8 0.4485(5) 0.082(2) -0.1064(7) 0.083(4) Uani d . 1 . . C
H8 0.4272 0.1867 -0.0805 0.100 Uiso calc R 1 . . H
C9 0.5070(6) 0.106(2) -0.1052(8) 0.104(5) Uani d . 1 . . C
H9 0.5245 0.2319 -0.0807 0.125 Uiso calc R 1 . . H
C10 0.5383(5) -0.051(3) -0.1393(9) 0.099(5) Uani d . 1 . . C
H10 0.5777 -0.0377 -0.1368 0.119 Uiso calc R 1 . . H
C11 0.5127(6) -0.228(3) -0.1775(8) 0.101(4) Uani d . 1 . . C
H11 0.5345 -0.3339 -0.2022 0.121 Uiso calc R 1 . . H
C12 0.4545(5) -0.252(2) -0.1799(6) 0.082(3) Uani d . 1 . . C
H12 0.4372 -0.3759 -0.2054 0.098 Uiso calc R 1 . . H
C13 0.2044(5) 0.651(3) -0.0592(8) 0.079(4) Uani d . 1 . . C
H13 0.2280 0.5810 -0.0919 0.095 Uiso calc R 1 . . H
C14 0.1763(6) 0.853(3) -0.0812(8) 0.097(5) Uani d . 1 . . C
H14 0.1800 0.9175 -0.1275 0.117 Uiso calc R 1 . . H
C15 0.1426(5) 0.9540(19) -0.0311(8) 0.077(4) Uani d . 1 . . C
H15 0.1235 1.0919 -0.0437 0.092 Uiso calc R 1 . . H
C16 0.1361(4) 0.8604(16) 0.0353(7) 0.058(3) Uani d . 1 . . C
H16 0.1125 0.9294 0.0682 0.070 Uiso calc R 1 . . H
C17 0.1666(4) 0.6520(17) 0.0537(6) 0.053(3) Uani d . 1 . . C
C18 0.1278(4) 0.624(2) 0.1749(6) 0.070(3) Uani d . 1 . . C
H18A 0.1362 0.7868 0.1852 0.085 Uiso calc R 1 . . H
H18B 0.1374 0.5358 0.2194 0.085 Uiso calc R 1 . . H
C19 0.0647(4) 0.5996(16) 0.1564(5) 0.051(3) Uani d . 1 . . C
C20 0.0436(5) 0.421(2) 0.1151(7) 0.086(4) Uani d . 1 . . C
H20 0.0681 0.3138 0.0954 0.103 Uiso calc R 1 . . H
C21 -0.0150(6) 0.397(2) 0.1017(7) 0.095(4) Uani d . 1 . . C
H21 -0.0288 0.2713 0.0738 0.114 Uiso calc R 1 . . H
C22 -0.0518(5) 0.550(3) 0.1281(8) 0.089(4) Uani d . 1 . . C
H22 -0.0907 0.5325 0.1184 0.107 Uiso calc R 1 . . H
C23 -0.0312(5) 0.725(3) 0.1679(8) 0.089(4) Uani d . 1 . . C
H23 -0.0564 0.8305 0.1870 0.106 Uiso calc R 1 . . H
C24 0.0264(5) 0.7580(19) 0.1826(6) 0.072(3) Uani d . 1 . . C
H24 0.0394 0.8864 0.2100 0.086 Uiso calc R 1 . . H

loop_
_atom_site_aniso_label
_atom_site_aniso_U_11
_atom_site_aniso_U_22
_atom_site_aniso_U_33
_atom_site_aniso_U_12
_atom_site_aniso_U_13
_atom_site_aniso_U_23
Ag1 0.0545(5) 0.0591(5) 0.1330(9) 0.0030(4) 0.0201(5) -0.0312(6)
N1 0.048(5) 0.054(5) 0.067(7) -0.010(4) 0.010(5) -0.017(5)
N2 0.052(5) 0.062(5) 0.069(7) 0.015(4) 0.009(5) 0.008(5)
N3 0.049(5) 0.052(5) 0.063(7) -0.007(4) 0.009(5) -0.015(5)
N4 0.053(5) 0.075(6) 0.066(7) 0.023(4) 0.012(5) 0.017(5)
Cl1 0.156(3) 0.0666(18) 0.063(2) -0.002(2) 0.002(2) 0.0016(17)
C1 0.066(8) 0.097(10) 0.066(9) -0.034(7) 0.023(7) -0.018(8)
C2 0.089(10) 0.096(11) 0.079(11) -0.027(8) -0.015(9) 0.035(9)
C3 0.055(7) 0.063(7) 0.089(10) -0.012(6) -0.006(7) 0.015(8)
C4 0.054(6) 0.034(5) 0.079(9) 0.003(5) 0.007(6) 0.007(6)
C5 0.049(6) 0.046(5) 0.061(8) -0.009(5) -0.001(6) 0.000(6)
C6 0.054(7) 0.100(8) 0.055(8) 0.001(6) -0.003(6) -0.002(7)
C7 0.062(6) 0.054(6) 0.028(6) 0.000(5) 0.007(5) 0.004(5)
C8 0.079(8) 0.073(8) 0.100(11) -0.004(7) 0.023(8) -0.025(7)
C9 0.077(9) 0.093(10) 0.142(15) -0.025(8) -0.004(10) 0.002(10)
C10 0.068(9) 0.095(11) 0.136(15) -0.007(8) 0.009(9) 0.057(10)
C11 0.079(9) 0.100(10) 0.127(13) 0.020(9) 0.037(9) 0.011(10)
C12 0.078(8) 0.091(8) 0.078(9) 0.002(8) 0.017(7) -0.031(8)
C13 0.060(8) 0.100(10) 0.076(11) -0.022(7) 0.000(8) -0.019(8)
C14 0.096(11) 0.139(13) 0.054(10) -0.050(10) -0.012(9) 0.015(10)
C15 0.074(8) 0.063(7) 0.087(10) -0.026(7) -0.046(8) 0.034(8)
C16 0.060(7) 0.034(5) 0.078(9) 0.009(5) -0.013(6) -0.005(6)
C17 0.047(6) 0.049(6) 0.063(8) -0.007(5) -0.003(6) -0.012(6)
C18 0.059(7) 0.106(9) 0.046(7) -0.003(6) -0.003(6) 0.003(7)
C19 0.065(7) 0.047(6) 0.039(7) 0.000(5) -0.002(6) -0.011(5)
C20 0.074(8) 0.072(8) 0.109(11) 0.013(7) -0.006(8) -0.017(8)
C21 0.096(10) 0.067(8) 0.119(13) -0.028(8) -0.014(9) -0.024(8)
C22 0.073(9) 0.080(9) 0.112(13) -0.017(8) -0.018(9) 0.029(9)
C23 0.058(7) 0.109(11) 0.100(11) 0.013(9) 0.023(7) 0.013(10)
C24 0.081(8) 0.077(7) 0.058(8) 0.001(7) 0.004(6) -0.025(7)

loop_
_atom_type_symbol
_atom_type_description
_atom_type_scat_dispersion_real
_atom_type_scat_dispersion_imag
_atom_type_scat_source
C C 0.0033 0.0016 'International Tables Vol C Tables 4.2.6.8 and 6.1.1.4'
H H 0.0000 0.0000 'International Tables Vol C Tables 4.2.6.8 and 6.1.1.4'
N N 0.0061 0.0033 'International Tables Vol C Tables 4.2.6.8 and 6.1.1.4'
O O 0.0106 0.0060 'International Tables Vol C Tables 4.2.6.8 and 6.1.1.4'
Ag Ag -0.8971 1.1015 'International Tables Vol C Tables 4.2.6.8 and 6.1.1.4'
Cl Cl 0.1484 0.1585 'International Tables Vol C Tables 4.2.6.8 and 6.1.1.4'

loop_
_geom_angle_atom_site_label_1
_geom_angle_atom_site_label_2
_geom_angle_atom_site_label_3
_geom_angle
_geom_angle_publ_flag
N3 Ag1 N1 175.1(4) yes
C5 N1 C1 116.6(9) yes
C5 N1 Ag1 124.5(8) yes
C1 N1 Ag1 118.7(8) yes
C5 N2 C6 122.9(9) yes
C5 N2 H2A 118.5 ?
C6 N2 H2A 118.5 ?
C13 N3 C17 119.3(10) ?
C13 N3 Ag1 115.0(9) ?
C17 N3 Ag1 125.6(8) ?
C17 N4 C18 124.1(9) ?
C17 N4 H4A 118.0 ?
C18 N4 H4A 118.0 ?
O2' Cl1 O1' 117.0(9) ?
O4 Cl1 O1 114.3(7) ?
O2' Cl1 O4' 118.9(9) ?
O1' Cl1 O4' 109.7(8) ?
O4 Cl1 O3 111.7(7) ?
O1 Cl1 O3 107.6(7) ?
O4 Cl1 O2 108.1(7) ?
O1 Cl1 O2 107.7(7) ?
O3 Cl1 O2 107.2(8) ?
O2' Cl1 O3' 104.0(8) ?
O1' Cl1 O3' 103.0(9) ?
O4' Cl1 O3' 101.3(8) ?
N1 C1 C2 124.1(11) ?
N1 C1 H1 118.0 ?
C2 C1 H1 118.0 ?
C3 C2 C1 117.0(12) ?
C3 C2 H2 121.5 ?
C1 C2 H2 121.5 ?
C4 C3 C2 122.4(12) ?
C4 C3 H3 118.8 ?
C2 C3 H3 118.8 ?
C3 C4 C5 117.8(11) ?
C3 C4 H4 121.1 ?
C5 C4 H4 121.1 ?
N1 C5 N2 117.6(10) ?
N1 C5 C4 122.0(10) ?
N2 C5 C4 120.4(10) ?
N2 C6 C7 116.5(9) ?
N2 C6 H6A 108.2 ?
C7 C6 H6A 108.2 ?
N2 C6 H6B 108.2 ?
C7 C6 H6B 108.2 ?
H6A C6 H6B 107.3 ?
C8 C7 C12 118.5(10) ?
C8 C7 C6 120.6(10) ?
C12 C7 C6 120.9(10) ?
C7 C8 C9 120.8(11) ?
C7 C8 H8 119.6 ?
C9 C8 H8 119.6 ?
C10 C9 C8 120.0(13) ?
C10 C9 H9 120.0 ?
C8 C9 H9 120.0 ?
C9 C10 C11 119.9(13) ?
C9 C10 H10 120.0 ?
C11 C10 H10 120.0 ?
C10 C11 C12 120.4(13) ?
C10 C11 H11 119.8 ?
C12 C11 H11 119.8 ?
C7 C12 C11 120.3(12) ?
C7 C12 H12 119.9 ?
C11 C12 H12 119.9 ?
N3 C13 C14 123.8(13) ?
N3 C13 H13 118.1 ?
C14 C13 H13 118.1 ?
C15 C14 C13 116.5(13) ?
C15 C14 H14 121.7 ?
C13 C14 H14 121.7 ?
C16 C15 C14 122.2(12) ?
C16 C15 H15 118.9 ?
C14 C15 H15 118.9 ?
C15 C16 C17 117.7(11) ?
C15 C16 H16 121.1 ?
C17 C16 H16 121.1 ?
N3 C17 N4 117.4(10) ?
N3 C17 C16 120.4(11) ?
N4 C17 C16 122.2(10) ?
N4 C18 C19 114.7(8) ?
N4 C18 H18A 108.6 ?
C19 C18 H18A 108.6 ?
N4 C18 H18B 108.6 ?
C19 C18 H18B 108.6 ?
H18A C18 H18B 107.6 ?
C20 C19 C24 117.5(10) ?
C20 C19 C18 121.4(10) ?
C24 C19 C18 121.1(9) ?
C19 C20 C21 120.2(11) ?
C19 C20 H20 119.9 ?
C21 C20 H20 119.9 ?
C22 C21 C20 121.9(12) ?
C22 C21 H21 119.0 ?
C20 C21 H21 119.0 ?
C23 C22 C21 117.9(12) ?
C23 C22 H22 121.1 ?
C21 C22 H22 121.1 ?
C22 C23 C24 122.7(12) ?
C22 C23 H23 118.6 ?
C24 C23 H23 118.6 ?
C19 C24 C23 119.7(11) ?
C19 C24 H24 120.1 ?
C23 C24 H24 120.1 ?

loop_
_geom_bond_atom_site_label_1
_geom_bond_atom_site_label_2
_geom_bond_distance
_geom_bond_publ_flag
Ag1 N3 2.150(8) yes
Ag1 N1 2.155(8) yes
N1 C5 1.349(11) yes
N1 C1 1.354(14) yes
N2 C5 1.373(12) yes
N2 C6 1.429(11) yes
N2 H2A 0.86 ?
N3 C13 1.311(14) ?
N3 C17 1.341(11) ?
N4 C17 1.341(12) ?
N4 C18 1.426(11) ?
N4 H4A 0.86 ?
Cl1 O2' 1.380(9) ?
Cl1 O1' 1.414(9) ?
Cl1 O4 1.417(8) ?
Cl1 O1 1.418(8) ?
Cl1 O4' 1.425(9) ?
Cl1 O3 1.437(9) ?
Cl1 O2 1.479(9) ?
Cl1 O3' 1.522(9) ?
C1 C2 1.371(16) ?
C1 H1 0.93 ?
C2 C3 1.354(15) ?
C2 H2 0.93 ?
C3 C4 1.344(13) ?
C3 H3 0.93 ?
C4 C5 1.402(12) ?
C4 H4 0.93 ?
C6 C7 1.494(12) ?
C6 H6A 0.97 ?
C6 H6B 0.97 ?
C7 C8 1.358(13) ?
C7 C12 1.364(12) ?
C8 C9 1.386(14) ?
C8 H8 0.93 ?
C9 C10 1.338(18) ?
C9 H9 0.93 ?
C10 C11 1.351(17) ?
C10 H10 0.93 ?
C11 C12 1.379(15) ?
C11 H11 0.93 ?
C12 H12 0.93 ?
C13 C14 1.380(18) ?
C13 H13 0.93 ?
C14 C15 1.371(16) ?
C14 H14 0.93 ?
C15 C16 1.340(14) ?
C15 H15 0.93 ?
C16 C17 1.422(13) ?
C16 H16 0.93 ?
C18 C19 1.514(12) ?
C18 H18A 0.97 ?
C18 H18B 0.97 ?
C19 C20 1.347(14) ?
C19 C24 1.383(12) ?
C20 C21 1.395(14) ?
C20 H20 0.93 ?
C21 C22 1.341(16) ?
C21 H21 0.93 ?
C22 C23 1.313(16) ?
C22 H22 0.93 ?
C23 C24 1.385(15) ?
C23 H23 0.93 ?
C24 H24 0.93 ?

loop_
_geom_hbond_atom_site_label_D
_geom_hbond_atom_site_label_H
_geom_hbond_atom_site_label_A
_geom_hbond_site_symmetry_A
_geom_hbond_distance_DH
_geom_hbond_distance_HA
_geom_hbond_distance_DA
_geom_hbond_angle_DHA
N2 H2A O3 1_554 0.86 2.07 2.770(13) 138
N4 H4A O4 4_565 0.86 2.35 3.098(15) 146

loop_
_geom_torsion_atom_site_label_1
_geom_torsion_atom_site_label_2
_geom_torsion_atom_site_label_3
_geom_torsion_atom_site_label_4
_geom_torsion
C5 N1 C1 C2 1.0(15)
Ag1 N1 C1 C2 176.1(8)
N1 C1 C2 C3 0.3(17)
C1 C2 C3 C4 -0.6(17)
C2 C3 C4 C5 -0.3(15)
C1 N1 C5 N2 178.4(8)
Ag1 N1 C5 N2 3.7(12)
C1 N1 C5 C4 -1.9(13)
Ag1 N1 C5 C4 -176.7(6)
C6 N2 C5 N1 -179.3(8)
C6 N2 C5 C4 1.1(13)
C3 C4 C5 N1 1.6(14)
C3 C4 C5 N2 -178.8(9)
C5 N2 C6 C7 -70.9(13)
N2 C6 C7 C8 -32.0(15)
N2 C6 C7 C12 148.3(10)
C12 C7 C8 C9 2.8(18)
C6 C7 C8 C9 -176.8(11)
C7 C8 C9 C10 -3(2)
C8 C9 C10 C11 3(2)
C9 C10 C11 C12 -2(2)
C8 C7 C12 C11 -1.9(17)
C6 C7 C12 C11 177.8(11)
C10 C11 C12 C7 1(2)
C17 N3 C13 C14 -0.5(16)
Ag1 N3 C13 C14 -179.1(9)
N3 C13 C14 C15 0.9(17)
C13 C14 C15 C16 -1.2(17)
C14 C15 C16 C17 1.2(15)
C13 N3 C17 N4 179.8(9)
Ag1 N3 C17 N4 -1.8(12)
C13 N3 C17 C16 0.4(13)
Ag1 N3 C17 C16 178.9(6)
C18 N4 C17 N3 -177.5(8)
C18 N4 C17 C16 1.8(14)
C15 C16 C17 N3 -0.8(13)
C15 C16 C17 N4 179.9(9)
C17 N4 C18 C19 68.2(13)
N4 C18 C19 C20 33.8(15)
N4 C18 C19 C24 -147.5(10)
C24 C19 C20 C21 -1.8(17)
C18 C19 C20 C21 177.0(11)
C19 C20 C21 C22 1(2)
C20 C21 C22 C23 -1(2)
C21 C22 C23 C24 1(2)
C20 C19 C24 C23 2.1(16)
C18 C19 C24 C23 -176.7(10)
C22 C23 C24 C19 -1.7(19)
